data_7121890
loop_
_publ_author_name
'Weinberger, Craig'
'Hines, Rachel'
'Zeller, Matthias'
'Rosokha, Sergiy V.'

_publ_section_title
;
 Continuum of covalent to intermolecular bonding in the halogen-bonded
 complexes of 1,4-diazabicyclo[2.2.2]octane with bromine-containing
 electrophiles.
;
_journal_issue 58
_journal_name_full 'Chemical communications (Cambridge, England)'
_journal_page_first 8060
_journal_page_last 8063
_journal_paper_doi 10.1039/c8cc04629h
_journal_volume 54
_journal_year 2018
_chemical_formula_moiety 'C6 H12 N2, C H Br3'
_chemical_formula_sum 'C7 H13 Br3 N2'
_chemical_formula_weight 364.92
_space_group_crystal_system monoclinic
_space_group_IT_number 14
_space_group_name_Hall '-P 2yn'
_space_group_name_H-M_alt 'P 1 21/n 1'
_symmetry_space_group_name_Hall '-P 2yn'
_symmetry_space_group_name_H-M 'P 1 21/n 1'
_atom_sites_solution_hydrogens geom
_atom_sites_solution_primary direct
_atom_sites_solution_secondary difmap
_audit_creation_method SHELXL-2016/6
_audit_update_record
;
2018-05-17 deposited with the CCDC.
2018-06-27 downloaded from the CCDC.
;
_cell_angle_alpha 90
_cell_angle_beta 101.8849(19)
_cell_angle_gamma 90
_cell_formula_units_Z 4
_cell_length_a 6.0754(3)
_cell_length_b 15.7428(9)
_cell_length_c 12.0401(7)
_cell_measurement_reflns_used 9987
_cell_measurement_temperature 100(2)
_cell_measurement_theta_max 36.2822
_cell_measurement_theta_min 3.1125
_cell_volume 1126.88(11)
_computing_cell_refinement 'SAINT V8.37A (Bruker, 2016)'
_computing_data_collection 'Apex3 v2016.9-0 (Bruker, 2016)'
_computing_data_reduction 'SAINT V8.37A (Bruker, 2016)'
_computing_structure_refinement
;  
SHELXL-2016/6 (Sheldrick, 2015, 2016), 
SHELXLE Rev714 (H\"ubschle et al., 2011)
;
_computing_structure_solution 'SHELXS-97 (Sheldrick, 2008)'
_diffrn_ambient_temperature 100(2)
_diffrn_measured_fraction_theta_full 0.999
_diffrn_measured_fraction_theta_max 0.973
_diffrn_measurement_device_type 'Bruker AXS D8 Quest CMOS diffractometer'
_diffrn_measurement_method 'omega and phi scans'
_diffrn_radiation_monochromator 'Triumph curved graphite crystal'
_diffrn_radiation_type MoK\a
_diffrn_radiation_wavelength 0.71073
_diffrn_reflns_av_R_equivalents 0.0381
_diffrn_reflns_av_unetI/netI 0.0515
_diffrn_reflns_Laue_measured_fraction_full 0.999
_diffrn_reflns_Laue_measured_fraction_max 0.973
_diffrn_reflns_limit_h_max 9
_diffrn_reflns_limit_h_min -10
_diffrn_reflns_limit_k_max 26
_diffrn_reflns_limit_k_min -26
_diffrn_reflns_limit_l_max 20
_diffrn_reflns_limit_l_min -14
_diffrn_reflns_number 21426
_diffrn_reflns_point_group_measured_fraction_full 0.999
_diffrn_reflns_point_group_measured_fraction_max 0.973
_diffrn_reflns_theta_full 25.242
_diffrn_reflns_theta_max 36.376
_diffrn_reflns_theta_min 3.112
_diffrn_source 'sealed tube X-ray source'
_exptl_absorpt_coefficient_mu 10.694
_exptl_absorpt_correction_T_max 0.7471
_exptl_absorpt_correction_T_min 0.4624
_exptl_absorpt_correction_type multi-scan
_exptl_absorpt_process_details
;
 SADABS 2016/2: Krause, L., Herbst-Irmer, R., Sheldrick G.M. & Stalke D.,
 J. Appl. Cryst. 48 (2015) 3-10
;
_exptl_crystal_colour colourless
_exptl_crystal_density_diffrn 2.151
_exptl_crystal_description rod
_exptl_crystal_F_000 696
_exptl_crystal_size_max 0.280
_exptl_crystal_size_mid 0.100
_exptl_crystal_size_min 0.090
_refine_diff_density_max 1.306
_refine_diff_density_min -1.466
_refine_diff_density_rms 0.166
_refine_ls_extinction_coef 0.0032(2)
_refine_ls_extinction_expression Fc^*^=kFc[1+0.001xFc^2^\l^3^/sin(2\q)]^-1/4^
_refine_ls_extinction_method 'SHELXL-2016/6 (Sheldrick 2016)'
_refine_ls_goodness_of_fit_ref 1.028
_refine_ls_hydrogen_treatment constr
_refine_ls_matrix_type full
_refine_ls_number_parameters 110
_refine_ls_number_reflns 5336
_refine_ls_number_restraints 0
_refine_ls_restrained_S_all 1.028
_refine_ls_R_factor_all 0.0647
_refine_ls_R_factor_gt 0.0332
_refine_ls_shift/su_max 0.001
_refine_ls_shift/su_mean 0.000
_refine_ls_structure_factor_coef Fsqd
_refine_ls_weighting_details 'w=1/[\s^2^(Fo^2^)+(0.0131P)^2^+0.7095P] where P=(Fo^2^+2Fc^2^)/3'
_refine_ls_weighting_scheme calc
_refine_ls_wR_factor_gt 0.0459
_refine_ls_wR_factor_ref 0.0511
_reflns_Friedel_coverage 0.000
_reflns_number_gt 3860
_reflns_number_total 5336
_reflns_threshold_expression 'I > 2\s(I)'
_cod_data_source_file c8cc04629h2.cif
_cod_data_source_block RS_11_0m
_cod_depositor_comments 'Adding full bibliography for 7121885--7121891.cif.'
_cod_database_code 7121890
_shelx_shelxl_version_number 2016/6
_shelx_space_group_comment
;
The symmetry employed for this shelxl refinement is uniquely defined
by the following loop, which should always be used as a source of
symmetry information in preference to the above space-group names.
They are only intended as comments.
;
_shelx_estimated_absorpt_t_min 0.154
_shelx_estimated_absorpt_t_max 0.446

loop_
_space_group_symop_operation_xyz
'x, y, z'
'-x+1/2, y+1/2, -z+1/2'
'-x, -y, -z'
'x-1/2, -y-1/2, z-1/2'

loop_
_atom_site_label
_atom_site_type_symbol
_atom_site_fract_x
_atom_site_fract_y
_atom_site_fract_z
_atom_site_U_iso_or_equiv
_atom_site_adp_type
_atom_site_occupancy
_atom_site_site_symmetry_order
_atom_site_calc_flag
_atom_site_refinement_flags_posn
_atom_site_refinement_flags_adp
Br1 Br 0.83463(3) 0.16452(2) 0.56191(2) 0.01471(5) Uani 1 1 d . .
C1 C 0.7435(3) 0.43741(12) 0.85586(16) 0.0171(4) Uani 1 1 d . .
H1A H 0.581915 0.441035 0.858366 0.021 Uiso 1 1 calc R U
H1B H 0.826841 0.419258 0.931633 0.021 Uiso 1 1 calc R U
N1 N 0.8245(3) 0.52140(10) 0.82846(13) 0.0148(3) Uani 1 1 d . .
Br2 Br 1.27655(3) 0.26270(2) 0.52940(2) 0.01927(5) Uani 1 1 d . .
C2 C 0.7771(3) 0.37104(12) 0.76569(16) 0.0181(4) Uani 1 1 d . .
H2A H 0.876633 0.324922 0.802686 0.022 Uiso 1 1 calc R U
H2B H 0.630220 0.345717 0.730326 0.022 Uiso 1 1 calc R U
N2 N 0.8780(3) 0.41161(10) 0.67740(13) 0.0153(3) Uani 1 1 d . .
Br3 Br 0.81392(3) 0.29181(2) 0.35399(2) 0.02439(6) Uani 1 1 d . .
C4 C 0.7287(4) 0.48055(13) 0.62513(16) 0.0223(4) Uani 1 1 d . .
H4A H 0.579866 0.456872 0.589604 0.027 Uiso 1 1 calc R U
H4B H 0.792842 0.508065 0.564986 0.027 Uiso 1 1 calc R U
C5 C 1.0648(3) 0.51352(12) 0.82474(16) 0.0164(4) Uani 1 1 d . .
H5A H 1.150391 0.494290 0.899538 0.020 Uiso 1 1 calc R U
H5B H 1.124289 0.569608 0.808124 0.020 Uiso 1 1 calc R U
C6 C 1.0959(3) 0.44885(13) 0.73186(17) 0.0198(4) Uani 1 1 d . .
H6A H 1.163349 0.477827 0.673956 0.024 Uiso 1 1 calc R U
H6B H 1.199665 0.403178 0.766466 0.024 Uiso 1 1 calc R U
C7 C 0.9531(3) 0.26818(12) 0.51009(15) 0.0146(3) Uani 1 1 d . .
H7 H 0.916068 0.316039 0.557705 0.018 Uiso 1 1 calc R U
C3 C 0.7002(3) 0.54731(12) 0.71548(16) 0.0188(4) Uani 1 1 d . .
H3A H 0.756662 0.603018 0.695305 0.023 Uiso 1 1 calc R U
H3B H 0.538618 0.553598 0.716850 0.023 Uiso 1 1 calc R U

loop_
_atom_site_aniso_label
_atom_site_aniso_U_11
_atom_site_aniso_U_22
_atom_site_aniso_U_33
_atom_site_aniso_U_23
_atom_site_aniso_U_13
_atom_site_aniso_U_12
Br1 0.01461(8) 0.01231(8) 0.01802(9) 0.00096(7) 0.00524(7) -0.00109(7)
C1 0.0212(9) 0.0147(9) 0.0168(8) 0.0003(7) 0.0072(7) -0.0011(7)
N1 0.0178(7) 0.0123(7) 0.0146(7) -0.0006(6) 0.0043(6) 0.0021(6)
Br2 0.01214(9) 0.02419(11) 0.02146(10) -0.00417(8) 0.00341(7) -0.00405(7)
C2 0.0205(9) 0.0140(9) 0.0202(9) -0.0023(7) 0.0050(8) -0.0029(7)
N2 0.0158(7) 0.0166(8) 0.0130(7) -0.0024(6) 0.0015(6) 0.0014(6)
Br3 0.02409(10) 0.02474(11) 0.02091(10) 0.00885(8) -0.00333(8) -0.00602(8)
C4 0.0267(10) 0.0246(11) 0.0138(8) 0.0010(8) -0.0001(8) 0.0067(9)
C5 0.0156(8) 0.0154(9) 0.0166(8) -0.0015(7) -0.0006(7) -0.0018(7)
C6 0.0149(8) 0.0224(10) 0.0231(9) -0.0053(8) 0.0062(8) 0.0000(8)
C7 0.0144(8) 0.0137(9) 0.0164(8) 0.0000(7) 0.0048(7) -0.0006(7)
C3 0.0199(9) 0.0169(9) 0.0185(9) 0.0023(7) 0.0014(8) 0.0063(8)

loop_
_atom_type_symbol
_atom_type_description
_atom_type_scat_dispersion_real
_atom_type_scat_dispersion_imag
_atom_type_scat_source
C C 0.0033 0.0016 'International Tables Vol C Tables 4.2.6.8 and 6.1.1.4'
H H 0.0000 0.0000 'International Tables Vol C Tables 4.2.6.8 and 6.1.1.4'
N N 0.0061 0.0033 'International Tables Vol C Tables 4.2.6.8 and 6.1.1.4'
Br Br -0.2901 2.4595 'International Tables Vol C Tables 4.2.6.8 and 6.1.1.4'

loop_
_geom_angle_atom_site_label_1
_geom_angle_atom_site_label_2
_geom_angle_atom_site_label_3
_geom_angle
N1 C1 C2 110.49(14)
N1 C1 H1A 109.6
C2 C1 H1A 109.6
N1 C1 H1B 109.6
C2 C1 H1B 109.6
H1A C1 H1B 108.1
C3 N1 C1 108.94(15)
C3 N1 C5 108.57(14)
C1 N1 C5 108.06(15)
N2 C2 C1 110.28(15)
N2 C2 H2A 109.6
C1 C2 H2A 109.6
N2 C2 H2B 109.6
C1 C2 H2B 109.6
H2A C2 H2B 108.1
C4 N2 C6 108.39(16)
C4 N2 C2 108.45(15)
C6 N2 C2 108.65(14)
N2 C4 C3 110.42(15)
N2 C4 H4A 109.6
C3 C4 H4A 109.6
N2 C4 H4B 109.6
C3 C4 H4B 109.6
H4A C4 H4B 108.1
N1 C5 C6 110.18(14)
N1 C5 H5A 109.6
C6 C5 H5A 109.6
N1 C5 H5B 109.6
C6 C5 H5B 109.6
H5A C5 H5B 108.1
N2 C6 C5 110.52(15)
N2 C6 H6A 109.5
C5 C6 H6A 109.5
N2 C6 H6B 109.5
C5 C6 H6B 109.5
H6A C6 H6B 108.1
Br3 C7 Br2 110.86(9)
Br3 C7 Br1 111.00(9)
Br2 C7 Br1 111.07(9)
Br3 C7 H7 107.9
Br2 C7 H7 107.9
Br1 C7 H7 107.9
N1 C3 C4 110.55(15)
N1 C3 H3A 109.5
C4 C3 H3A 109.5
N1 C3 H3B 109.5
C4 C3 H3B 109.5
H3A C3 H3B 108.1

loop_
_geom_bond_atom_site_label_1
_geom_bond_atom_site_label_2
_geom_bond_distance
Br1 C7 1.9378(18)
C1 N1 1.472(2)
C1 C2 1.550(3)
C1 H1A 0.9900
C1 H1B 0.9900
N1 C3 1.471(2)
N1 C5 1.475(2)
Br2 C7 1.9328(18)
C2 N2 1.477(2)
C2 H2A 0.9900
C2 H2B 0.9900
N2 C4 1.470(2)
N2 C6 1.473(2)
Br3 C7 1.9316(18)
C4 C3 1.548(3)
C4 H4A 0.9900
C4 H4B 0.9900
C5 C6 1.552(3)
C5 H5A 0.9900
C5 H5B 0.9900
C6 H6A 0.9900
C6 H6B 0.9900
C7 H7 1.0000
C3 H3A 0.9900
C3 H3B 0.9900

loop_
_geom_hbond_atom_site_label_D
_geom_hbond_atom_site_label_H
_geom_hbond_atom_site_label_A
_geom_hbond_distance_DH
_geom_hbond_distance_HA
_geom_hbond_distance_DA
_geom_hbond_angle_DHA
C7 H7 N2 1.00 2.13 3.121(2) 171.6

loop_
_geom_torsion_atom_site_label_1
_geom_torsion_atom_site_label_2
_geom_torsion_atom_site_label_3
_geom_torsion_atom_site_label_4
_geom_torsion
C2 C1 N1 C3 58.91(19)
C2 C1 N1 C5 -58.87(19)
N1 C1 C2 N2 -0.8(2)
C1 C2 N2 C4 -58.41(19)
C1 C2 N2 C6 59.20(19)
C6 N2 C4 C3 -57.9(2)
C2 N2 C4 C3 59.9(2)
C3 N1 C5 C6 -57.46(19)
C1 N1 C5 C6 60.55(19)
C4 N2 C6 C5 60.17(19)
C2 N2 C6 C5 -57.5(2)
N1 C5 C6 N2 -2.2(2)
C1 N1 C3 C4 -57.5(2)
C5 N1 C3 C4 59.9(2)
N2 C4 C3 N1 -1.8(2)
